data_1576616
loop_
_publ_author_name
'Kang, Yuwei'
'Yang, Can'
'Wang, Yunjie'
'Wu, Qi'

_publ_section_title
;
 Halogen-ion-driven polymorphs for high-performance nonlinear optical
 crystalline materials.
;
_journal_issue 16
_journal_name_full 'Chemical science'
_journal_page_first 8084
_journal_page_last 8089
_journal_paper_doi 10.1039/d5sc10064j
_journal_volume 17
_journal_year 2026
_chemical_formula_moiety 'Br3 Sn, C8 H20 N'
_chemical_formula_sum 'C8 H20 Br3 N Sn'
_chemical_formula_weight 488.67
_space_group_crystal_system monoclinic
_space_group_IT_number 9
_space_group_name_Hall 'C -2yc'
_space_group_name_H-M_alt 'C 1 c 1'
_atom_sites_solution_hydrogens mixed
_atom_sites_solution_primary iterative
_audit_creation_date 2024-11-13
_audit_creation_method
;
Olex2 1.3
(compiled 2020.11.12 svn.r5f609507 for OlexSys, GUI svn.r6408)
;
_audit_update_record
;
2025-12-23 deposited with the CCDC.	2026-02-18 downloaded from the CCDC.
;
_cell_angle_alpha 90
_cell_angle_beta 127.506(2)
_cell_angle_gamma 90
_cell_formula_units_Z 16
_cell_length_a 17.1273(7)
_cell_length_b 33.1220(13)
_cell_length_c 13.2631(5)
_cell_measurement_reflns_used 9880
_cell_measurement_temperature 223.0
_cell_measurement_theta_max 68.37
_cell_measurement_theta_min 3.52
_cell_volume 5968.7(4)
_computing_cell_refinement 'SAINT V8.40B (?, 2016)'
_computing_data_reduction 'SAINT V8.40B (?, 2016)'
_computing_molecular_graphics 'Olex2 1.3 (Dolomanov et al., 2009)'
_computing_publication_material 'Olex2 1.3 (Dolomanov et al., 2009)'
_computing_structure_refinement 'SHELXL 2018/3 (Sheldrick, 2015)'
_computing_structure_solution 'olex2.solve 1.3 (Bourhis et al., 2015)'
_diffrn_ambient_temperature 223.0
_diffrn_measured_fraction_theta_full 0.979
_diffrn_measured_fraction_theta_max 0.976
_diffrn_measurement_device_type 'Bruker APEX-II CCD'
_diffrn_measurement_method '\f and \w scans'
_diffrn_radiation_type CuK\a
_diffrn_radiation_wavelength 1.54178
_diffrn_reflns_av_R_equivalents 0.0441
_diffrn_reflns_av_unetI/netI 0.0637
_diffrn_reflns_Laue_measured_fraction_full 0.979
_diffrn_reflns_Laue_measured_fraction_max 0.976
_diffrn_reflns_limit_h_max 18
_diffrn_reflns_limit_h_min -20
_diffrn_reflns_limit_k_max 37
_diffrn_reflns_limit_k_min -39
_diffrn_reflns_limit_l_max 15
_diffrn_reflns_limit_l_min -15
_diffrn_reflns_number 18370
_diffrn_reflns_point_group_measured_fraction_full 0.780
_diffrn_reflns_point_group_measured_fraction_max 0.775
_diffrn_reflns_theta_full 67.679
_diffrn_reflns_theta_max 68.485
_diffrn_reflns_theta_min 2.668
_diffrn_source_current 1.1
_diffrn_source_power 0.055
_diffrn_source_voltage 50.0
_diffrn_standards_number 0
_exptl_absorpt_coefficient_mu 22.760
_exptl_absorpt_correction_T_max 0.3201
_exptl_absorpt_correction_T_min 0.0961
_exptl_absorpt_correction_type none
_exptl_absorpt_process_details
;
SADABS-2016/2 (Bruker,2016/2) was used for absorption correction.
wR2(int) was 0.1631 before and 0.0979 after correction.
The Ratio of minimum to maximum transmission is 0.3002.
The \l/2 correction factor is Not present.
;
_exptl_crystal_colour 'metallic whiteish colourless'
_exptl_crystal_colour_lustre metallic
_exptl_crystal_colour_modifier whiteish
_exptl_crystal_colour_primary colourless
_exptl_crystal_density_diffrn 2.175
_exptl_crystal_description needle
_exptl_crystal_F_000 3680
_exptl_crystal_size_max 0.1
_exptl_crystal_size_mid 0.1
_exptl_crystal_size_min 0.1
_refine_diff_density_max 3.953
_refine_diff_density_min -2.786
_refine_diff_density_rms 0.537
_refine_ls_abs_structure_details
;
 Refined as an inversion twin.
;
_refine_ls_abs_structure_Flack 0.147(14)
_refine_ls_extinction_method none
_refine_ls_goodness_of_fit_ref 1.069
_refine_ls_hydrogen_treatment constr
_refine_ls_matrix_type full
_refine_ls_number_parameters 483
_refine_ls_number_reflns 8509
_refine_ls_number_restraints 798
_refine_ls_restrained_S_all 1.036
_refine_ls_R_factor_all 0.0871
_refine_ls_R_factor_gt 0.0839
_refine_ls_shift/su_max 0.001
_refine_ls_shift/su_mean 0.000
_refine_ls_structure_factor_coef Fsqd
_refine_ls_weighting_details 'w=1/[\s^2^(Fo^2^)+(0.1916P)^2^] where P=(Fo^2^+2Fc^2^)/3'
_refine_ls_weighting_scheme calc
_refine_ls_wR_factor_gt 0.2198
_refine_ls_wR_factor_ref 0.2276
_reflns_Friedel_coverage 0.586
_reflns_Friedel_fraction_full 0.580
_reflns_Friedel_fraction_max 0.574
_reflns_number_gt 7963
_reflns_number_total 8509
_reflns_threshold_expression 'I > 2\s(I)'
_cod_data_source_file d5sc10064j2.cif
_cod_data_source_block cu_154166_1_0m
_cod_depositor_comments 'Adding full bibliography for 1576615--1576616.cif.'
_cod_database_code 1576616
_shelx_shelxl_version_number 2018/3
_shelx_space_group_comment
;
The symmetry employed for this shelxl refinement is uniquely defined
by the following loop, which should always be used as a source of
symmetry information in preference to the above space-group names.
They are only intended as comments.
;
_shelx_estimated_absorpt_t_max 0.209
_shelx_estimated_absorpt_t_min 0.209
_olex2_refinement_description
;
1. Twinned data refinement
 Scales: 0.853(14)
 0.147(14)
2. Fixed Uiso
 At 1.2 times of:
  All C(H,H) groups
 At 1.5 times of:
  All C(H,H,H) groups
3. Restrained distances
 C23-C31
 1.48 with sigma of 0.01
 C15-C29 = C25-C11
 1.48 with sigma of 0.01
 C21-C3
 1.48 with sigma of 0.01
 N4-C21 = N4-C15 = N4-C23 = N4-C25 = N3-C2 = N3-C17 = N3-C32 = N3-C22
 1.46 with sigma of 0.01
 N4-C29
 2.5 with sigma of 0.01
 N3-C8
 2.5 with sigma of 0.01
 C17-C8
 1.48 with sigma of 0.01
 H23b-H29c
 2.45 with sigma of 0.01
4. Uiso/Uaniso restraints and constraints
All non-hydrogen atoms have similar U: within 2A with sigma of 0.01 and sigma
for terminal atoms of 0.02 within 2A
All non-hydrogen atoms restrained to be isotropic: with sigma of 0.01 and sigma
for terminal atoms of 0.02
5. Rigid body (RIGU) restrains
 All non-hydrogen atoms
 with sigma for 1-2 distances of 0.01 and sigma for 1-3 distances of 0.01
6.a Riding coordinates:
 C11(H11a,H11b,H11c), C3(H3a,H3b,H3c), C31(H31a,H31b,H31c)
6.b Secondary CH2 refined with riding coordinates:
 C6(H6a,H6b), C10(H10a,H10b), C12(H12a,H12b), C14(H14a,H14b), C20(H20a,H20b),
 C22(H22a,H22b), C32(H32a,H32b), C2(H2a,H2b), C17(H17a,H17b), C9(H9a,H9b),
 C5(H5a,H5b), C21(H21a,H21b), C23(H23a,H23b), C25(H25a,H25b), C13(H13a,H13b),
 C15(H15a,H15b)
6.c Idealised Me refined as rotating group:
 C1(H1a,H1b,H1c), C4(H4a,H4b,H4c), C8(H8a,H8b,H8c), C16(H16a,H16b,H16c),
 C18(H18a,H18b,H18c), C24(H24a,H24b,H24c), C26(H26a,H26b,H26c), C28(H28a,H28b,
 H28c), C30(H30a,H30b,H30c), C19(H19a,H19b,H19c), C27(H27a,H27b,H27c), C7(H7a,
 H7b,H7c), C29(H29a,H29b,H29c)
;
_olex2_submission_special_instructions 'No special instructions were received'

loop_
_space_group_symop_operation_xyz
'x, y, z'
'x, -y, z+1/2'
'x+1/2, y+1/2, z'
'x+1/2, -y+1/2, z+1/2'

loop_
_atom_site_label
_atom_site_type_symbol
_atom_site_fract_x
_atom_site_fract_y
_atom_site_fract_z
_atom_site_U_iso_or_equiv
_atom_site_adp_type
_atom_site_occupancy
_atom_site_site_symmetry_order
_atom_site_calc_flag
_atom_site_refinement_flags_posn
_atom_site_refinement_flags_adp
_atom_site_refinement_flags_occupancy
_atom_site_disorder_assembly
_atom_site_disorder_group
Sn1 Sn 1.05023(9) 0.63009(4) 0.45058(13) 0.0323(3) Uani 1 1 d . U . . .
Sn4 Sn 0.84064(9) 0.61939(4) 0.52374(12) 0.0290(3) Uani 1 1 d . U . . .
Sn2 Sn 0.30103(10) 0.62427(4) 0.44058(13) 0.0335(4) Uani 1 1 d . U . . .
Sn3 Sn 0.57885(10) 0.62663(4) 0.50534(13) 0.0338(4) Uani 1 1 d . U . . .
Br1 Br 0.75607(17) 0.55655(7) 0.5510(2) 0.0361(5) Uani 1 1 d . U . . .
Br4 Br 0.18433(18) 0.56277(8) 0.4012(3) 0.0447(6) Uani 1 1 d . U . . .
Br6 Br 0.61024(18) 0.66255(9) 0.3499(2) 0.0467(6) Uani 1 1 d . U . . .
Br8 Br 0.9659(2) 0.69272(8) 0.4833(3) 0.0531(7) Uani 1 1 d . U . . .
Br10 Br 0.47581(18) 0.68986(7) 0.4915(3) 0.0448(6) Uani 1 1 d . U . . .
Br12 Br 0.79463(19) 0.59101(8) 0.3063(2) 0.0435(6) Uani 1 1 d . U . . .
Br3 Br 0.46440(18) 0.58791(8) 0.6418(2) 0.0448(6) Uani 1 1 d . U . . .
Br7 Br 0.3222(2) 0.59280(9) 0.2707(3) 0.0509(6) Uani 1 1 d . U . . .
Br2 Br 1.01792(17) 0.58203(7) 0.6641(3) 0.0465(6) Uani 1 1 d . U . . .
Br9 Br 0.7438(2) 0.65742(7) 0.7128(2) 0.0470(6) Uani 1 1 d . U . . .
Br5 Br 1.0428(2) 0.67076(8) 0.2684(3) 0.0518(6) Uani 1 1 d . U . . .
Br11 Br 1.23363(19) 0.65400(9) 0.6410(3) 0.0521(6) Uani 1 1 d . U . . .
N1 N 0.7735(12) 0.7857(5) 0.5535(16) 0.031(3) Uani 1 1 d . U . . .
N4 N 0.6697(16) 0.7031(6) -0.0172(19) 0.058(4) Uani 1 1 d D U . . .
N2 N 0.4223(16) 0.5409(6) -0.0218(19) 0.041(3) Uani 1 1 d . U . . .
N3 N 0.9340(13) 0.5471(5) 0.9850(18) 0.050(4) Uani 1 1 d D U . . .
C1 C 0.6552(17) 0.7739(8) 0.605(3) 0.046(5) Uani 1 1 d . U . . .
H1A H 0.594654 0.782093 0.524567 0.068 Uiso 1 1 calc R U . . .
H1B H 0.649095 0.777884 0.672454 0.068 Uiso 1 1 calc R U . . .
H1C H 0.667783 0.745633 0.601065 0.068 Uiso 1 1 calc R U . . .
C4 C 0.750(2) 0.5297(8) 0.832(3) 0.055(6) Uani 1 1 d . U . . .
H4A H 0.687394 0.542381 0.767458 0.083 Uiso 1 1 calc R U . . .
H4B H 0.749918 0.520228 0.900880 0.083 Uiso 1 1 calc R U . . .
H4C H 0.760440 0.507108 0.794813 0.083 Uiso 1 1 calc R U . . .
C6 C 0.8154(15) 0.7433(6) 0.588(2) 0.037(4) Uani 1 1 d . U . . .
H6A H 0.763646 0.725011 0.570629 0.044 Uiso 1 1 calc R U . . .
H6B H 0.831230 0.735727 0.530786 0.044 Uiso 1 1 calc R U . . .
C8 C 1.0633(18) 0.5047(9) 1.003(3) 0.069(7) Uani 1 1 d D U . . .
H8A H 1.072386 0.487980 0.950433 0.104 Uiso 1 1 calc R U . . .
H8B H 1.075349 0.488702 1.072140 0.104 Uiso 1 1 calc R U . . .
H8C H 1.109106 0.527141 1.036610 0.104 Uiso 1 1 calc R U . . .
C10 C 0.493(2) 0.5068(10) -0.013(3) 0.061(5) Uani 1 1 d . U . . .
H10A H 0.522312 0.490910 0.064771 0.074 Uiso 1 1 calc R U . . .
H10B H 0.454664 0.488598 -0.085754 0.074 Uiso 1 1 calc R U . . .
C12 C 0.7399(15) 0.7992(6) 0.632(2) 0.034(4) Uani 1 1 d . U . . .
H12A H 0.795436 0.797240 0.722487 0.040 Uiso 1 1 calc R U . . .
H12B H 0.719450 0.827526 0.612871 0.040 Uiso 1 1 calc R U . . .
C14 C 0.345(2) 0.5180(8) -0.027(3) 0.053(5) Uani 1 1 d . U . . .
H14A H 0.375607 0.501603 0.050158 0.063 Uiso 1 1 calc R U . . .
H14B H 0.310928 0.499611 -0.100058 0.063 Uiso 1 1 calc R U . . .
C16 C 0.6371(19) 0.8238(9) 0.360(3) 0.055(6) Uani 1 1 d . U . . .
H16A H 0.606710 0.824294 0.270213 0.083 Uiso 1 1 calc R U . . .
H16B H 0.681915 0.846456 0.401902 0.083 Uiso 1 1 calc R U . . .
H16C H 0.586514 0.825702 0.371905 0.083 Uiso 1 1 calc R U . . .
C18 C 0.902(3) 0.5414(10) 1.153(3) 0.074(7) Uani 1 1 d . U . . .
H18A H 0.840339 0.555692 1.094729 0.110 Uiso 1 1 calc R U . . .
H18B H 0.951890 0.560190 1.215275 0.110 Uiso 1 1 calc R U . . .
H18C H 0.893149 0.520252 1.195441 0.110 Uiso 1 1 calc R U . . .
C20 C 0.6908(16) 0.7866(7) 0.415(2) 0.040(4) Uani 1 1 d . U . . .
H20A H 0.717153 0.778875 0.369631 0.048 Uiso 1 1 calc R U . . .
H20B H 0.643669 0.765638 0.397715 0.048 Uiso 1 1 calc R U . . .
C22 C 0.934(3) 0.5229(9) 1.078(3) 0.065(5) Uani 1 1 d D U . . .
H22A H 1.001644 0.512793 1.140746 0.078 Uiso 1 1 calc R U . . .
H22B H 0.892601 0.499242 1.033544 0.078 Uiso 1 1 calc R U . . .
C24 C 0.266(2) 0.5473(11) -0.039(3) 0.072(7) Uani 1 1 d . U . . .
H24A H 0.210061 0.550105 -0.127439 0.107 Uiso 1 1 calc R U . . .
H24B H 0.296071 0.573623 -0.004584 0.107 Uiso 1 1 calc R U . . .
H24C H 0.245056 0.536304 0.008659 0.107 Uiso 1 1 calc R U . . .
C26 C 0.900(2) 0.7367(8) 0.714(3) 0.060(7) Uani 1 1 d . U . . .
H26A H 0.935428 0.713347 0.716580 0.090 Uiso 1 1 calc R U . . .
H26B H 0.880420 0.731809 0.768000 0.090 Uiso 1 1 calc R U . . .
H26C H 0.942313 0.760228 0.744509 0.090 Uiso 1 1 calc R U . . .
C28 C 0.574(3) 0.5259(11) -0.011(4) 0.072(7) Uani 1 1 d . U . . .
H28A H 0.551411 0.529844 -0.097502 0.108 Uiso 1 1 calc R U . . .
H28B H 0.631357 0.508407 0.033841 0.108 Uiso 1 1 calc R U . . .
H28C H 0.591712 0.551834 0.031873 0.108 Uiso 1 1 calc R U . . .
C30 C 1.013(2) 0.6091(9) 0.967(3) 0.061(7) Uani 1 1 d . U . . .
H30A H 0.967108 0.601061 0.878143 0.092 Uiso 1 1 calc R U . . .
H30B H 1.079807 0.605456 0.995284 0.092 Uiso 1 1 calc R U . . .
H30C H 1.002362 0.637322 0.974843 0.092 Uiso 1 1 calc R U . . .
C32 C 0.996(2) 0.5831(8) 1.048(3) 0.070(6) Uani 1 1 d D U . . .
H32A H 1.060446 0.574286 1.123688 0.084 Uiso 1 1 calc R U . . .
H32B H 0.966135 0.600033 1.076314 0.084 Uiso 1 1 calc R U . . .
C2 C 0.8334(16) 0.5607(9) 0.883(3) 0.067(6) Uani 1 1 d D U . . .
H2A H 0.831869 0.569991 0.811913 0.080 Uiso 1 1 calc R U . . .
H2B H 0.818964 0.584085 0.914666 0.080 Uiso 1 1 calc R U . . .
C17 C 0.9618(17) 0.5202(9) 0.925(2) 0.070(6) Uani 1 1 d D U . . .
H17A H 0.950032 0.534507 0.852065 0.084 Uiso 1 1 calc R U . . .
H17B H 0.917166 0.496985 0.891209 0.084 Uiso 1 1 calc R U . . .
C9 C 0.473(2) 0.5697(9) 0.076(3) 0.063(6) Uani 1 1 d . U . . .
H9A H 0.426674 0.590347 0.062493 0.076 Uiso 1 1 calc R U . . .
H9B H 0.522478 0.582983 0.072415 0.076 Uiso 1 1 calc R U . . .
C19 C 0.529(3) 0.5498(10) 0.220(3) 0.071(7) Uani 1 1 d . U . . .
H19A H 0.480399 0.538827 0.227645 0.106 Uiso 1 1 calc R U . . .
H19B H 0.566734 0.570640 0.284143 0.106 Uiso 1 1 calc R U . . .
H19C H 0.573297 0.528485 0.233308 0.106 Uiso 1 1 calc R U . . .
C5 C 0.377(2) 0.5621(9) -0.148(3) 0.058(5) Uani 1 1 d . U . . .
H5A H 0.337050 0.584769 -0.156053 0.070 Uiso 1 1 calc R U . . .
H5B H 0.430209 0.573191 -0.148195 0.070 Uiso 1 1 calc R U . . .
C21 C 0.672(3) 0.6626(7) 0.029(4) 0.084(7) Uani 1 1 d D U . . .
H21A H 0.613070 0.659382 0.023665 0.101 Uiso 1 1 calc R U . . .
H21B H 0.728871 0.661499 0.119324 0.101 Uiso 1 1 calc R U . . .
C11 C 0.486(3) 0.7063(15) -0.198(5) 0.101(10) Uani 1 1 d D U . . .
H11A H 0.445535 0.685538 -0.259980 0.151 Uiso 1 1 d R U . . .
H11B H 0.459965 0.732718 -0.235660 0.151 Uiso 1 1 d R U . . .
H11C H 0.484435 0.703218 -0.125810 0.151 Uiso 1 1 d R U . . .
C23 C 0.665(3) 0.7362(9) 0.053(3) 0.082(7) Uani 1 1 d D U . . .
H23A H 0.597314 0.746122 0.000692 0.098 Uiso 1 1 calc R U . . .
H23B H 0.706189 0.758255 0.058983 0.098 Uiso 1 1 calc DR U . . .
C3 C 0.679(4) 0.6273(11) -0.034(4) 0.114(12) Uani 1 1 d D U . . .
H3A H 0.614819 0.622329 -0.114317 0.171 Uiso 1 1 d R U . . .
H3B H 0.699349 0.603739 0.020043 0.171 Uiso 1 1 d R U . . .
H3C H 0.726399 0.632789 -0.049437 0.171 Uiso 1 1 d R U . . .
C25 C 0.588(2) 0.7022(13) -0.154(2) 0.087(7) Uani 1 1 d D U . . .
H25A H 0.592705 0.676556 -0.187360 0.105 Uiso 1 1 calc R U . . .
H25B H 0.599958 0.723783 -0.193870 0.105 Uiso 1 1 calc R U . . .
C13 C 0.8533(16) 0.8162(7) 0.585(2) 0.040(4) Uani 1 1 d . U . . .
H13A H 0.823860 0.843171 0.563075 0.047 Uiso 1 1 calc R U . . .
H13B H 0.904898 0.815730 0.677450 0.047 Uiso 1 1 calc R U . . .
C27 C 0.9017(18) 0.8102(8) 0.522(3) 0.050(5) Uani 1 1 d . U . . .
H27A H 0.858451 0.820130 0.435295 0.075 Uiso 1 1 calc R U . . .
H27B H 0.914309 0.781685 0.521301 0.075 Uiso 1 1 calc R U . . .
H27C H 0.963328 0.824936 0.568513 0.075 Uiso 1 1 calc R U . . .
C7 C 0.316(3) 0.5363(11) -0.259(3) 0.074(7) Uani 1 1 d . U . . .
H7A H 0.284904 0.552402 -0.335813 0.111 Uiso 1 1 calc R U . . .
H7B H 0.265778 0.523600 -0.257545 0.111 Uiso 1 1 calc R U . . .
H7C H 0.356569 0.515638 -0.258395 0.111 Uiso 1 1 calc R U . . .
C29 C 0.783(3) 0.7446(11) -0.035(4) 0.096(10) Uani 1 1 d D U . . .
H29A H 0.725343 0.761857 -0.077419 0.144 Uiso 1 1 calc R U . . .
H29B H 0.797294 0.738182 -0.093889 0.144 Uiso 1 1 calc R U . . .
H29C H 0.838805 0.758608 0.038011 0.144 Uiso 1 1 calc DR U . . .
C15 C 0.7642(19) 0.7072(9) 0.006(4) 0.085(6) Uani 1 1 d D U . . .
H15A H 0.771037 0.684492 -0.035349 0.102 Uiso 1 1 calc R U . . .
H15B H 0.816096 0.704275 0.097914 0.102 Uiso 1 1 calc R U . . .
C31 C 0.695(4) 0.7288(12) 0.183(3) 0.110(11) Uani 1 1 d D U . . .
H31A H 0.672462 0.702158 0.183137 0.165 Uiso 1 1 d R U . . .
H31B H 0.664292 0.748888 0.200647 0.165 Uiso 1 1 d R U . . .
H31C H 0.766332 0.730218 0.246737 0.165 Uiso 1 1 d R U . . .

loop_
_atom_site_aniso_label
_atom_site_aniso_U_11
_atom_site_aniso_U_22
_atom_site_aniso_U_33
_atom_site_aniso_U_23
_atom_site_aniso_U_13
_atom_site_aniso_U_12
Sn1 0.0304(7) 0.0329(7) 0.0485(8) -0.0054(5) 0.0317(6) -0.0034(5)
Sn4 0.0288(7) 0.0320(6) 0.0377(6) -0.0016(5) 0.0261(6) 0.0007(5)
Sn2 0.0319(7) 0.0337(7) 0.0513(8) 0.0008(5) 0.0338(7) 0.0015(5)
Sn3 0.0329(7) 0.0351(7) 0.0487(9) 0.0017(6) 0.0327(7) 0.0038(5)
Br1 0.0397(11) 0.0400(11) 0.0442(11) 0.0013(9) 0.0336(10) -0.0028(9)
Br4 0.0395(12) 0.0492(13) 0.0536(13) -0.0018(10) 0.0326(11) -0.0103(9)
Br6 0.0367(12) 0.0684(15) 0.0465(12) 0.0139(11) 0.0313(10) 0.0120(10)
Br8 0.0623(16) 0.0407(12) 0.096(2) -0.0012(13) 0.0685(17) 0.0049(11)
Br10 0.0388(12) 0.0401(12) 0.0749(17) 0.0046(11) 0.0447(12) 0.0073(9)
Br12 0.0493(13) 0.0554(14) 0.0430(11) -0.0037(10) 0.0370(11) -0.0037(10)
Br3 0.0422(13) 0.0475(12) 0.0514(13) 0.0047(10) 0.0319(11) 0.0017(9)
Br7 0.0649(17) 0.0565(15) 0.0545(14) -0.0004(11) 0.0483(14) 0.0042(11)
Br2 0.0270(10) 0.0451(12) 0.0557(13) 0.0006(10) 0.0191(10) 0.0029(8)
Br9 0.0523(14) 0.0435(12) 0.0424(12) 0.0039(9) 0.0275(11) 0.0093(10)
Br5 0.0664(16) 0.0524(14) 0.0542(14) 0.0056(11) 0.0458(13) 0.0046(12)
Br11 0.0350(12) 0.0671(16) 0.0544(14) -0.0155(12) 0.0274(11) -0.0075(11)
N1 0.028(5) 0.036(5) 0.038(5) -0.006(4) 0.025(4) 0.005(4)
N4 0.070(7) 0.076(7) 0.057(6) 0.002(5) 0.054(5) 0.004(6)
N2 0.051(6) 0.047(6) 0.044(5) 0.004(5) 0.039(5) 0.002(5)
N3 0.056(6) 0.057(6) 0.054(6) 0.005(5) 0.042(5) -0.007(5)
C1 0.030(9) 0.060(11) 0.057(11) -0.001(9) 0.032(8) 0.000(8)
C4 0.045(10) 0.056(12) 0.062(12) 0.011(10) 0.031(9) -0.012(9)
C6 0.029(6) 0.035(7) 0.047(7) -0.008(6) 0.023(5) 0.010(6)
C8 0.053(12) 0.069(13) 0.086(14) 0.018(12) 0.042(11) 0.003(10)
C10 0.062(8) 0.069(9) 0.063(8) 0.001(7) 0.043(6) 0.010(7)
C12 0.029(6) 0.039(7) 0.038(7) -0.010(6) 0.023(5) 0.008(6)
C14 0.055(8) 0.059(8) 0.054(8) 0.005(7) 0.038(6) 0.001(7)
C16 0.034(10) 0.075(13) 0.050(11) 0.018(10) 0.022(9) 0.007(9)
C18 0.094(15) 0.081(15) 0.067(12) 0.009(11) 0.060(11) -0.009(12)
C20 0.031(7) 0.050(8) 0.041(7) -0.004(6) 0.023(5) 0.007(6)
C22 0.064(9) 0.065(9) 0.065(8) 0.006(7) 0.038(7) -0.001(7)
C24 0.054(12) 0.099(15) 0.073(13) -0.006(12) 0.045(10) 0.020(11)
C26 0.047(11) 0.051(11) 0.055(11) 0.010(10) 0.016(9) 0.004(9)
C28 0.069(13) 0.099(16) 0.074(13) 0.005(12) 0.057(11) 0.012(12)
C30 0.063(12) 0.065(13) 0.067(12) 0.013(11) 0.045(10) -0.014(10)
C32 0.070(9) 0.067(9) 0.067(9) 0.007(7) 0.040(7) -0.015(7)
C2 0.065(8) 0.064(9) 0.064(8) 0.007(7) 0.035(7) -0.009(7)
C17 0.069(9) 0.073(9) 0.065(8) -0.005(7) 0.039(7) -0.001(7)
C9 0.064(9) 0.057(8) 0.061(8) -0.003(7) 0.035(7) -0.003(7)
C19 0.077(14) 0.079(14) 0.055(11) -0.004(11) 0.039(10) 0.013(12)
C5 0.059(8) 0.058(8) 0.055(8) 0.012(7) 0.034(6) 0.007(7)
C21 0.088(10) 0.085(9) 0.074(9) 0.004(8) 0.047(7) 0.009(8)
C11 0.088(15) 0.120(18) 0.093(16) 0.000(15) 0.055(13) 0.001(14)
C23 0.083(9) 0.087(10) 0.077(9) -0.005(8) 0.049(7) 0.009(8)
C3 0.118(18) 0.101(16) 0.087(16) 0.004(14) 0.044(13) 0.025(15)
C25 0.086(9) 0.094(10) 0.077(9) -0.002(8) 0.047(7) 0.003(8)
C13 0.032(7) 0.043(7) 0.048(7) -0.002(6) 0.027(6) 0.001(6)
C27 0.042(10) 0.064(12) 0.059(11) 0.000(10) 0.038(9) -0.002(9)
C7 0.084(15) 0.092(15) 0.052(11) 0.002(11) 0.044(11) 0.000(12)
C29 0.085(16) 0.104(16) 0.089(16) -0.001(14) 0.048(12) -0.016(13)
C15 0.082(9) 0.093(10) 0.076(9) 0.003(8) 0.046(7) -0.004(8)
C31 0.130(18) 0.111(18) 0.081(14) -0.023(13) 0.060(13) 0.030(15)

loop_
_atom_type_symbol
_atom_type_description
_atom_type_scat_dispersion_real
_atom_type_scat_dispersion_imag
_atom_type_scat_source
C C 0.0181 0.0091 'International Tables Vol C Tables 4.2.6.8 and 6.1.1.4'
H H 0.0000 0.0000 'International Tables Vol C Tables 4.2.6.8 and 6.1.1.4'
Br Br -0.6763 1.2805 'International Tables Vol C Tables 4.2.6.8 and 6.1.1.4'
N N 0.0311 0.0180 'International Tables Vol C Tables 4.2.6.8 and 6.1.1.4'
Sn Sn 0.0259 5.4591 'International Tables Vol C Tables 4.2.6.8 and 6.1.1.4'

loop_
_geom_angle_atom_site_label_1
_geom_angle_atom_site_label_2
_geom_angle_atom_site_label_3
_geom_angle
_geom_angle_site_symmetry_1
_geom_angle_site_symmetry_3
_geom_angle_publ_flag
Br5 Sn1 Br8 91.27(10) . . ?
Br11 Sn1 Br8 93.19(10) . . ?
Br11 Sn1 Br5 94.90(10) . . ?
Br1 Sn4 Br2 91.39(8) . . ?
Br12 Sn4 Br1 92.54(8) . . ?
Br12 Sn4 Br2 92.98(9) . . ?
Br4 Sn2 Br3 93.14(9) . . ?
Br4 Sn2 Br7 90.39(9) . . ?
Br7 Sn2 Br3 93.90(9) . . ?
Br10 Sn3 Br6 91.85(9) . . ?
Br9 Sn3 Br6 92.33(10) . . ?
Br9 Sn3 Br10 90.67(9) . . ?
C6 N1 C12 111.8(17) . . ?
C6 N1 C13 110.3(15) . . ?
C12 N1 C13 105.1(15) . . ?
C20 N1 C6 108.1(16) . . ?
C20 N1 C12 111.3(15) . . ?
C20 N1 C13 110.2(18) . . ?
C21 N4 C23 115(2) . . ?
C21 N4 C25 105(3) . . ?
C25 N4 C23 115(3) . . ?
C15 N4 C21 104(2) . . ?
C15 N4 C23 106(3) . . ?
C15 N4 C25 111(2) . . ?
C14 N2 C10 105(2) . . ?
C14 N2 C5 110(2) . . ?
C9 N2 C10 113(2) . . ?
C9 N2 C14 115(2) . . ?
C9 N2 C5 109(2) . . ?
C5 N2 C10 105(2) . . ?
C32 N3 C22 109(2) . . ?
C2 N3 C22 110(2) . . ?
C2 N3 C32 108(2) . . ?
C17 N3 C22 107(2) . . ?
C17 N3 C32 116(2) . . ?
C17 N3 C2 106(2) . . ?
H1A C1 H1B 109.5 . . ?
H1A C1 H1C 109.5 . . ?
H1B C1 H1C 109.5 . . ?
C12 C1 H1A 109.5 . . ?
C12 C1 H1B 109.5 . . ?
C12 C1 H1C 109.5 . . ?
H4A C4 H4B 109.5 . . ?
H4A C4 H4C 109.5 . . ?
H4B C4 H4C 109.5 . . ?
C2 C4 H4A 109.5 . . ?
C2 C4 H4B 109.5 . . ?
C2 C4 H4C 109.5 . . ?
N1 C6 H6A 108.0 . . ?
N1 C6 H6B 108.0 . . ?
H6A C6 H6B 107.2 . . ?
C26 C6 N1 117(2) . . ?
C26 C6 H6A 108.0 . . ?
C26 C6 H6B 108.0 . . ?
H8A C8 H8B 109.5 . . ?
H8A C8 H8C 109.5 . . ?
H8B C8 H8C 109.5 . . ?
C17 C8 H8A 109.5 . . ?
C17 C8 H8B 109.5 . . ?
C17 C8 H8C 109.5 . . ?
N2 C10 H10A 109.5 . . ?
N2 C10 H10B 109.5 . . ?
H10A C10 H10B 108.1 . . ?
C28 C10 N2 111(2) . . ?
C28 C10 H10A 109.5 . . ?
C28 C10 H10B 109.5 . . ?
N1 C12 H12A 109.1 . . ?
N1 C12 H12B 109.1 . . ?
C1 C12 N1 112.4(17) . . ?
C1 C12 H12A 109.1 . . ?
C1 C12 H12B 109.1 . . ?
H12A C12 H12B 107.9 . . ?
N2 C14 H14A 109.3 . . ?
N2 C14 H14B 109.3 . . ?
N2 C14 C24 112(2) . . ?
H14A C14 H14B 108.0 . . ?
C24 C14 H14A 109.3 . . ?
C24 C14 H14B 109.3 . . ?
H16A C16 H16B 109.5 . . ?
H16A C16 H16C 109.5 . . ?
H16B C16 H16C 109.5 . . ?
C20 C16 H16A 109.5 . . ?
C20 C16 H16B 109.5 . . ?
C20 C16 H16C 109.5 . . ?
H18A C18 H18B 109.5 . . ?
H18A C18 H18C 109.5 . . ?
H18B C18 H18C 109.5 . . ?
C22 C18 H18A 109.5 . . ?
C22 C18 H18B 109.5 . . ?
C22 C18 H18C 109.5 . . ?
N1 C20 H20A 107.7 . . ?
N1 C20 H20B 107.7 . . ?
C16 C20 N1 118(2) . . ?
C16 C20 H20A 107.7 . . ?
C16 C20 H20B 107.7 . . ?
H20A C20 H20B 107.1 . . ?
N3 C22 C18 120(2) . . ?
N3 C22 H22A 107.2 . . ?
N3 C22 H22B 107.2 . . ?
C18 C22 H22A 107.2 . . ?
C18 C22 H22B 107.2 . . ?
H22A C22 H22B 106.8 . . ?
C14 C24 H24A 109.5 . . ?
C14 C24 H24B 109.5 . . ?
C14 C24 H24C 109.5 . . ?
H24A C24 H24B 109.5 . . ?
H24A C24 H24C 109.5 . . ?
H24B C24 H24C 109.5 . . ?
C6 C26 H26A 109.5 . . ?
C6 C26 H26B 109.5 . . ?
C6 C26 H26C 109.5 . . ?
H26A C26 H26B 109.5 . . ?
H26A C26 H26C 109.5 . . ?
H26B C26 H26C 109.5 . . ?
C10 C28 H28A 109.5 . . ?
C10 C28 H28B 109.5 . . ?
C10 C28 H28C 109.5 . . ?
H28A C28 H28B 109.5 . . ?
H28A C28 H28C 109.5 . . ?
H28B C28 H28C 109.5 . . ?
H30A C30 H30B 109.5 . . ?
H30A C30 H30C 109.5 . . ?
H30B C30 H30C 109.5 . . ?
C32 C30 H30A 109.5 . . ?
C32 C30 H30B 109.5 . . ?
C32 C30 H30C 109.5 . . ?
N3 C32 C30 116(2) . . ?
N3 C32 H32A 108.3 . . ?
N3 C32 H32B 108.3 . . ?
C30 C32 H32A 108.3 . . ?
C30 C32 H32B 108.3 . . ?
H32A C32 H32B 107.4 . . ?
N3 C2 C4 117(2) . . ?
N3 C2 H2A 108.0 . . ?
N3 C2 H2B 108.0 . . ?
C4 C2 H2A 108.0 . . ?
C4 C2 H2B 108.0 . . ?
H2A C2 H2B 107.3 . . ?
N3 C17 C8 118.1(14) . . ?
N3 C17 H17A 107.8 . . ?
N3 C17 H17B 107.8 . . ?
C8 C17 H17A 107.8 . . ?
C8 C17 H17B 107.8 . . ?
H17A C17 H17B 107.1 . . ?
N2 C9 H9A 108.9 . . ?
N2 C9 H9B 108.9 . . ?
N2 C9 C19 113(2) . . ?
H9A C9 H9B 107.7 . . ?
C19 C9 H9A 108.9 . . ?
C19 C9 H9B 108.9 . . ?
C9 C19 H19A 109.5 . . ?
C9 C19 H19B 109.5 . . ?
C9 C19 H19C 109.5 . . ?
H19A C19 H19B 109.5 . . ?
H19A C19 H19C 109.5 . . ?
H19B C19 H19C 109.5 . . ?
N2 C5 H5A 108.6 . . ?
N2 C5 H5B 108.6 . . ?
H5A C5 H5B 107.6 . . ?
C7 C5 N2 114(2) . . ?
C7 C5 H5A 108.6 . . ?
C7 C5 H5B 108.6 . . ?
N4 C21 H21A 107.6 . . ?
N4 C21 H21B 107.6 . . ?
N4 C21 C3 119(3) . . ?
H21A C21 H21B 107.1 . . ?
C3 C21 H21A 107.6 . . ?
C3 C21 H21B 107.6 . . ?
H11A C11 H11B 109.5 . . ?
H11A C11 H11C 109.5 . . ?
H11B C11 H11C 109.4 . . ?
C25 C11 H11A 108.8 . . ?
C25 C11 H11B 110.0 . . ?
C25 C11 H11C 109.7 . . ?
N4 C23 H23A 107.4 . . ?
N4 C23 H23B 107.4 . . ?
N4 C23 C31 120(3) . . ?
H23A C23 H23B 107.0 . . ?
C31 C23 H23A 107.4 . . ?
C31 C23 H23B 107.4 . . ?
C21 C3 H3A 109.4 . . ?
C21 C3 H3B 109.6 . . ?
C21 C3 H3C 109.4 . . ?
H3A C3 H3B 109.5 . . ?
H3A C3 H3C 109.5 . . ?
H3B C3 H3C 109.5 . . ?
N4 C25 C11 119(3) . . ?
N4 C25 H25A 107.5 . . ?
N4 C25 H25B 107.5 . . ?
C11 C25 H25A 107.5 . . ?
C11 C25 H25B 107.5 . . ?
H25A C25 H25B 107.0 . . ?
N1 C13 H13A 108.0 . . ?
N1 C13 H13B 108.0 . . ?
H13A C13 H13B 107.2 . . ?
C27 C13 N1 117.3(19) . . ?
C27 C13 H13A 108.0 . . ?
C27 C13 H13B 108.0 . . ?
C13 C27 H27A 109.5 . . ?
C13 C27 H27B 109.5 . . ?
C13 C27 H27C 109.5 . . ?
H27A C27 H27B 109.5 . . ?
H27A C27 H27C 109.5 . . ?
H27B C27 H27C 109.5 . . ?
C5 C7 H7A 109.5 . . ?
C5 C7 H7B 109.5 . . ?
C5 C7 H7C 109.5 . . ?
H7A C7 H7B 109.5 . . ?
H7A C7 H7C 109.5 . . ?
H7B C7 H7C 109.5 . . ?
H29A C29 H29B 109.5 . . ?
H29A C29 H29C 109.5 . . ?
H29B C29 H29C 109.5 . . ?
C15 C29 H29A 109.5 . . ?
C15 C29 H29B 109.5 . . ?
C15 C29 H29C 109.5 . . ?
N4 C15 C29 117.8(14) . . ?
N4 C15 H15A 107.9 . . ?
N4 C15 H15B 107.9 . . ?
C29 C15 H15A 107.9 . . ?
C29 C15 H15B 107.9 . . ?
H15A C15 H15B 107.2 . . ?
C23 C31 H31A 107.7 . . ?
C23 C31 H31B 108.6 . . ?
C23 C31 H31C 112.1 . . ?
H31A C31 H31B 109.5 . . ?
H31A C31 H31C 109.5 . . ?
H31B C31 H31C 109.5 . . ?

loop_
_geom_bond_atom_site_label_1
_geom_bond_atom_site_label_2
_geom_bond_distance
_geom_bond_site_symmetry_2
_geom_bond_publ_flag
Sn1 Br8 2.710(3) . ?
Sn1 Br5 2.701(3) . ?
Sn1 Br11 2.686(3) . ?
Sn4 Br1 2.683(2) . ?
Sn4 Br12 2.656(3) . ?
Sn4 Br2 2.708(3) . ?
Sn2 Br4 2.673(3) . ?
Sn2 Br3 2.704(3) . ?
Sn2 Br7 2.699(3) . ?
Sn3 Br6 2.703(3) . ?
Sn3 Br10 2.672(3) . ?
Sn3 Br9 2.670(3) . ?
N1 C6 1.51(3) . ?
N1 C12 1.53(2) . ?
N1 C20 1.49(3) . ?
N1 C13 1.54(3) . ?
N4 C21 1.463(13) . ?
N4 C23 1.470(13) . ?
N4 C25 1.467(13) . ?
N4 C15 1.457(13) . ?
N2 C10 1.61(3) . ?
N2 C14 1.50(3) . ?
N2 C9 1.41(4) . ?
N2 C5 1.53(3) . ?
N3 C22 1.473(12) . ?
N3 C32 1.472(13) . ?
N3 C2 1.471(13) . ?
N3 C17 1.455(12) . ?
C1 H1A 0.9700 . ?
C1 H1B 0.9700 . ?
C1 H1C 0.9700 . ?
C1 C12 1.52(3) . ?
C4 H4A 0.9700 . ?
C4 H4B 0.9700 . ?
C4 H4C 0.9700 . ?
C4 C2 1.54(3) . ?
C6 H6A 0.9800 . ?
C6 H6B 0.9800 . ?
C6 C26 1.41(3) . ?
C8 H8A 0.9700 . ?
C8 H8B 0.9700 . ?
C8 H8C 0.9700 . ?
C8 C17 1.473(12) . ?
C10 H10A 0.9800 . ?
C10 H10B 0.9800 . ?
C10 C28 1.51(4) . ?
C12 H12A 0.9800 . ?
C12 H12B 0.9800 . ?
C14 H14A 0.9800 . ?
C14 H14B 0.9800 . ?
C14 C24 1.59(4) . ?
C16 H16A 0.9700 . ?
C16 H16B 0.9700 . ?
C16 H16C 0.9700 . ?
C16 C20 1.44(3) . ?
C18 H18A 0.9700 . ?
C18 H18B 0.9700 . ?
C18 H18C 0.9700 . ?
C18 C22 1.52(4) . ?
C20 H20A 0.9800 . ?
C20 H20B 0.9800 . ?
C22 H22A 0.9800 . ?
C22 H22B 0.9800 . ?
C24 H24A 0.9700 . ?
C24 H24B 0.9700 . ?
C24 H24C 0.9700 . ?
C26 H26A 0.9700 . ?
C26 H26B 0.9700 . ?
C26 H26C 0.9700 . ?
C28 H28A 0.9700 . ?
C28 H28B 0.9700 . ?
C28 H28C 0.9700 . ?
C30 H30A 0.9700 . ?
C30 H30B 0.9700 . ?
C30 H30C 0.9700 . ?
C30 C32 1.54(4) . ?
C32 H32A 0.9800 . ?
C32 H32B 0.9800 . ?
C2 H2A 0.9800 . ?
C2 H2B 0.9800 . ?
C17 H17A 0.9800 . ?
C17 H17B 0.9800 . ?
C9 H9A 0.9800 . ?
C9 H9B 0.9800 . ?
C9 C19 1.67(4) . ?
C19 H19A 0.9700 . ?
C19 H19B 0.9700 . ?
C19 H19C 0.9700 . ?
C5 H5A 0.9800 . ?
C5 H5B 0.9800 . ?
C5 C7 1.45(5) . ?
C21 H21A 0.9800 . ?
C21 H21B 0.9800 . ?
C21 C3 1.481(13) . ?
C11 H11A 0.9699 . ?
C11 H11B 0.9704 . ?
C11 H11C 0.9702 . ?
C11 C25 1.487(13) . ?
C23 H23A 0.9800 . ?
C23 H23B 0.9800 . ?
C23 C31 1.484(13) . ?
C3 H3A 0.9700 . ?
C3 H3B 0.9699 . ?
C3 H3C 0.9702 . ?
C25 H25A 0.9800 . ?
C25 H25B 0.9800 . ?
C13 H13A 0.9800 . ?
C13 H13B 0.9800 . ?
C13 C27 1.51(3) . ?
C27 H27A 0.9700 . ?
C27 H27B 0.9700 . ?
C27 H27C 0.9700 . ?
C7 H7A 0.9700 . ?
C7 H7B 0.9700 . ?
C7 H7C 0.9700 . ?
C29 H29A 0.9700 . ?
C29 H29B 0.9700 . ?
C29 H29C 0.9700 . ?
C29 C15 1.472(13) . ?
C15 H15A 0.9800 . ?
C15 H15B 0.9800 . ?
C31 H31A 0.9698 . ?
C31 H31B 0.9699 . ?
C31 H31C 0.9702 . ?

loop_
_geom_hbond_atom_site_label_D
_geom_hbond_atom_site_label_H
_geom_hbond_atom_site_label_A
_geom_hbond_distance_DH
_geom_hbond_distance_HA
_geom_hbond_distance_DA
_geom_hbond_angle_DHA
_geom_hbond_site_symmetry_A
_geom_hbond_publ_flag
C6 H6A Br9 0.98 3.08 3.85(2) 136.9 . yes
C6 H6B Br8 0.98 3.08 3.97(2) 150.4 . yes
C8 H8A Br4 0.97 2.91 3.81(2) 154.7 2_665 yes
C8 H8B Br2 0.97 3.07 3.93(3) 149.4 2_565 yes
C12 H12A Br10 0.98 3.01 3.97(2) 167.1 4_565 yes
C14 H14B Br4 0.98 3.00 3.52(3) 114.4 2_564 yes
C16 H16A Br8 0.97 3.07 4.01(3) 161.8 4_464 yes
C22 H22B Br1 0.98 3.10 3.88(3) 137.4 2_565 yes
C24 H24A Br2 0.97 2.92 3.81(3) 153.9 1_454 yes
C28 H28B Br1 0.97 2.94 3.84(3) 154.2 2_564 yes
C32 H32A Br4 0.98 2.95 3.80(3) 145.6 1_656 yes
C32 H32B Br5 0.98 3.10 3.85(3) 133.7 1_556 yes
C2 H2A Br1 0.98 2.90 3.75(3) 146.5 . yes
C19 H19B Br1 0.97 3.05 3.69(3) 125.1 . yes
C19 H19B Br6 0.97 3.13 3.99(3) 148.5 . yes
C5 H5A Br11 0.98 3.14 3.84(3) 130.0 1_454 yes
C21 H21B Br12 0.98 3.08 3.76(3) 128.2 . yes
C23 H23A Br8 0.98 2.93 3.77(3) 144.3 4_464 yes
C23 H23B Br11 0.98 3.04 3.78(3) 133.5 4_464 yes
C3 H3A Br3 0.97 2.87 3.80(5) 160.5 1_554 yes
C3 H3B Br12 0.97 3.12 3.85(5) 134.1 . yes
C13 H13B Br6 0.98 2.88 3.66(2) 136.4 4_565 yes
C27 H27C Br6 0.97 3.00 3.68(3) 128.7 4_565 yes
C7 H7A Br4 0.97 2.82 3.71(3) 153.5 1_554 yes
C29 H29C Br10 0.97 3.25 3.78(2) 116.4 4_564 yes

loop_
_geom_torsion_atom_site_label_1
_geom_torsion_atom_site_label_2
_geom_torsion_atom_site_label_3
_geom_torsion_atom_site_label_4
_geom_torsion
_geom_torsion_site_symmetry_1
_geom_torsion_site_symmetry_2
_geom_torsion_site_symmetry_3
_geom_torsion_site_symmetry_4
_geom_torsion_publ_flag
C6 N1 C12 C1 -64(2) . . . . ?
C6 N1 C20 C16 178(2) . . . . ?
C6 N1 C13 C27 59(3) . . . . ?
C10 N2 C14 C24 -179(2) . . . . ?
C10 N2 C9 C19 -62(3) . . . . ?
C10 N2 C5 C7 63(3) . . . . ?
C12 N1 C6 C26 -62(3) . . . . ?
C12 N1 C20 C16 55(3) . . . . ?
C12 N1 C13 C27 179(2) . . . . ?
C14 N2 C10 C28 178(2) . . . . ?
C14 N2 C9 C19 58(3) . . . . ?
C14 N2 C5 C7 -49(3) . . . . ?
C20 N1 C6 C26 175(2) . . . . ?
C20 N1 C12 C1 57(2) . . . . ?
C20 N1 C13 C27 -61(2) . . . . ?
C22 N3 C32 C30 173(3) . . . . ?
C22 N3 C2 C4 -42(4) . . . . ?
C22 N3 C17 C8 -68(3) . . . . ?
C32 N3 C22 C18 57(4) . . . . ?
C32 N3 C2 C4 -162(3) . . . . ?
C32 N3 C17 C8 55(4) . . . . ?
C2 N3 C22 C18 -61(4) . . . . ?
C2 N3 C32 C30 -67(4) . . . . ?
C2 N3 C17 C8 175(3) . . . . ?
C17 N3 C22 C18 -176(3) . . . . ?
C17 N3 C32 C30 52(4) . . . . ?
C17 N3 C2 C4 73(3) . . . . ?
C9 N2 C10 C28 -56(3) . . . . ?
C9 N2 C14 C24 56(3) . . . . ?
C9 N2 C5 C7 -176(3) . . . . ?
C5 N2 C10 C28 62(3) . . . . ?
C5 N2 C14 C24 -67(3) . . . . ?
C5 N2 C9 C19 -178(3) . . . . ?
C21 N4 C23 C31 19(5) . . . . ?
C21 N4 C25 C11 80(4) . . . . ?
C21 N4 C15 C29 178(4) . . . . ?
C23 N4 C21 C3 -179(4) . . . . ?
C23 N4 C25 C11 -48(5) . . . . ?
C23 N4 C15 C29 -61(4) . . . . ?
C25 N4 C21 C3 54(5) . . . . ?
C25 N4 C23 C31 142(4) . . . . ?
C25 N4 C15 C29 65(4) . . . . ?
C13 N1 C6 C26 55(3) . . . . ?
C13 N1 C12 C1 176.0(18) . . . . ?
C13 N1 C20 C16 -61(2) . . . . ?
C15 N4 C21 C3 -63(5) . . . . ?
C15 N4 C23 C31 -95(4) . . . . ?
C15 N4 C25 C11 -168(4) . . . . ?

loop_
_twin_individual_id
_twin_individual_mass_fraction_refined
1 0.853(14)
2 0.147(14)
